data_1503625
loop_
_publ_author_name
'Doveston, Richard G.'
'Steendam, Ren\'e'
'Jones, Stuart'
'Taylor, Richard J. K.'

_publ_section_title
;
 Total synthesis of an oxepine natural product, (+-)-janoxepin.
;
_journal_issue 4
_journal_name_full 'Organic letters'
_journal_page_first 1122
_journal_page_last 1125
_journal_paper_doi 10.1021/ol300039x
_journal_volume 14
_journal_year 2012
_chemical_formula_moiety 'C19 H23 N3 O3'
_chemical_formula_sum 'C19 H23 N3 O3'
_chemical_formula_weight 341.41
_chemical_name_systematic
;
 ? 
;
_space_group_crystal_system triclinic
_space_group_IT_number 2
_space_group_name_Hall '-P 1'
_space_group_name_H-M_alt 'P -1'
_symmetry_space_group_name_Hall '-P 1'
_symmetry_space_group_name_H-M 'P -1'
_atom_sites_solution_hydrogens geom
_atom_sites_solution_primary direct
_atom_sites_solution_secondary difmap
_audit_creation_date 2011-09-13
_audit_creation_method
;
  Olex2 1.1
  (compiled 2011.09.07 svn.r1971, GUI svn.r3853)
;
_cell_angle_alpha 97.904(4)
_cell_angle_beta 105.810(4)
_cell_angle_gamma 112.461(4)
_cell_formula_units_Z 4
_cell_length_a 13.0580(5)
_cell_length_b 13.0653(5)
_cell_length_c 14.0770(6)
_cell_measurement_reflns_used 6176
_cell_measurement_temperature 110.0
_cell_measurement_theta_max 30.6057
_cell_measurement_theta_min 2.8356
_cell_volume 2055.14(18)
_computing_cell_refinement
;
CrysAlisPro, Agilent Technologies,
Version 1.171.35.11 (release 16-05-2011 CrysAlis171 .NET)
(compiled May 16 2011,17:55:39)
;
_computing_data_collection
;
CrysAlisPro, Agilent Technologies,
Version 1.171.35.11 (release 16-05-2011 CrysAlis171 .NET)
(compiled May 16 2011,17:55:39)
;
_computing_data_reduction
;
CrysAlisPro, Agilent Technologies,
Version 1.171.35.11 (release 16-05-2011 CrysAlis171 .NET)
(compiled May 16 2011,17:55:39)
;
_computing_molecular_graphics
;
O. V. Dolomanov, L. J. Bourhis, R. J. Gildea, J. A. K. Howard and H. Puschmann,
OLEX2: a complete structure solution, refinement and analysis program.
J. Appl. Cryst. (2009). 42, 339-341.
;
_computing_publication_material
;
O. V. Dolomanov, L. J. Bourhis, R. J. Gildea, J. A. K. Howard and H. Puschmann,
OLEX2: a complete structure solution, refinement and analysis program.
J. Appl. Cryst. (2009). 42, 339-341.
;
_computing_structure_refinement
;
XL, G.M. Sheldrick, Acta Cryst.
(2008). A64, 112-122
;
_computing_structure_solution
;
XS, G.M. Sheldrick, Acta Cryst.
(2008). A64, 112-122
;
_diffrn_ambient_temperature 110.0
_diffrn_detector_area_resol_mean 16.1450
_diffrn_measured_fraction_theta_full 0.9987
_diffrn_measured_fraction_theta_max 0.866
_diffrn_measurement_details
;
  1 omega  -59.00    5.00   1.0000   80.0000
omega____ theta____ kappa____ phi______ frames
    -      -21.4240   90.0000  172.0000 64

  2 omega  -47.00   47.00   1.0000   80.0000
omega____ theta____ kappa____ phi______ frames
    -       22.8302  -77.0000 -120.0000 94

  3 omega  -40.00   -3.00   1.0000   80.0000
omega____ theta____ kappa____ phi______ frames
    -       22.8302  -77.0000  -30.0000 37

  4 omega   -7.00   86.00   1.0000   80.0000
omega____ theta____ kappa____ phi______ frames
    -       22.8302   77.0000    0.0000 93

  5 omega    3.00   93.00   1.0000   80.0000
omega____ theta____ kappa____ phi______ frames
    -       22.8302   77.0000   90.0000 90
;
_diffrn_measurement_device_type 'SuperNova, Single source at offset), Eos'
_diffrn_measurement_method '\w scans'
_diffrn_orient_matrix_UB_11 -0.0220516000
_diffrn_orient_matrix_UB_12 -0.0600742000
_diffrn_orient_matrix_UB_13 -0.0209273000
_diffrn_orient_matrix_UB_21 0.0122427000
_diffrn_orient_matrix_UB_22 0.0100258000
_diffrn_orient_matrix_UB_23 -0.0448754000
_diffrn_orient_matrix_UB_31 0.0575935000
_diffrn_orient_matrix_UB_32 0.0041952000
_diffrn_orient_matrix_UB_33 0.0225997000
_diffrn_radiation_monochromator mirror
_diffrn_radiation_type 'Mo K\a'
_diffrn_radiation_wavelength 0.7107
_diffrn_reflns_av_R_equivalents 0.0225
_diffrn_reflns_av_unetI/netI 0.0457
_diffrn_reflns_limit_h_max 16
_diffrn_reflns_limit_h_min -18
_diffrn_reflns_limit_k_max 18
_diffrn_reflns_limit_k_min -17
_diffrn_reflns_limit_l_max 20
_diffrn_reflns_limit_l_min -17
_diffrn_reflns_number 17882
_diffrn_reflns_theta_full 28.22
_diffrn_reflns_theta_max 30.66
_diffrn_reflns_theta_min 2.84
_diffrn_source 'SuperNova (Mo) X-ray Source'
_exptl_absorpt_coefficient_mu 0.076
_exptl_absorpt_correction_T_max 1.00000
_exptl_absorpt_correction_T_min 0.75470
_exptl_absorpt_correction_type multi-scan
_exptl_absorpt_process_details
;
CrysAlisPro, Agilent Technologies,
Version 1.171.35.11 (release 16-05-2011 CrysAlis171 .NET)
(compiled May 16 2011,17:55:39)
Empirical absorption correction using spherical harmonics,
 implemented in SCALE3 ABSPACK scaling algorithm.
;
_exptl_crystal_colour 'clear dark yellow'
_exptl_crystal_colour_lustre clear
_exptl_crystal_colour_modifier dark
_exptl_crystal_colour_primary yellow
_exptl_crystal_density_diffrn 1.103
_exptl_crystal_density_method 'not measured'
_exptl_crystal_F_000 728
_exptl_crystal_size_max 0.3654
_exptl_crystal_size_mid 0.1716
_exptl_crystal_size_min 0.1007
_refine_diff_density_max 0.417
_refine_diff_density_min -0.280
_refine_diff_density_rms 0.064
_refine_ls_extinction_method none
_refine_ls_goodness_of_fit_ref 1.078
_refine_ls_hydrogen_treatment mixed
_refine_ls_matrix_type full
_refine_ls_number_parameters 529
_refine_ls_number_reflns 11009
_refine_ls_number_restraints 14
_refine_ls_restrained_S_all 1.077
_refine_ls_R_factor_all 0.0934
_refine_ls_R_factor_gt 0.0686
_refine_ls_shift/su_max 0.000
_refine_ls_shift/su_mean 0.000
_refine_ls_structure_factor_coef Fsqd
_refine_ls_weighting_details 'calc w=1/[\s^2^(Fo^2^)+(0.1085P)^2^+0.3226P] where P=(Fo^2^+2Fc^2^)/3'
_refine_ls_weighting_scheme calc
_refine_ls_wR_factor_gt 0.1927
_refine_ls_wR_factor_ref 0.2104
_reflns_number_gt 7619
_reflns_number_total 11009
_reflns_threshold_expression >2sigma(I)
_cod_data_source_file ol300039x_si_001.cif
_cod_data_source_block rjkt1101
_cod_original_cell_volume 2055.13(18)
_cod_database_code 1503625
_chemical_oxdiff_formula 'C24 Al1 Cl3 F54 O6 P2'
_chemical_oxdiff_usercomment 'Richard's RD10/003/C1 Janoxepin'
_reflns_odcompleteness_completeness 99.87
_reflns_odcompleteness_iscentric 1
_reflns_odcompleteness_theta 28.22

loop_
_space_group_symop_id
_space_group_symop_operation_xyz
1 'x, y, z'
2 '-x, -y, -z'

loop_
_atom_site_label
_atom_site_type_symbol
_atom_site_fract_x
_atom_site_fract_y
_atom_site_fract_z
_atom_site_U_iso_or_equiv
_atom_site_adp_type
_atom_site_occupancy
_atom_site_symmetry_multiplicity
_atom_site_calc_flag
_atom_site_refinement_flags
_atom_site_disorder_assembly
_atom_site_disorder_group
C1 C -0.26349(19) 0.07418(16) -0.65347(15) 0.0407(5) Uani 1 1 d . . .
H1A H -0.2621 0.0030 -0.6765 0.049 Uiso 0.8010(19) 1 calc PR A 1
H1B H -0.2973 -0.0075 -0.6729 0.049 Uiso 0.1990(19) 1 calc PR A 2
C2A C -0.2692(2) 0.1367(2) -0.72000(18) 0.0350(5) Uani 0.8010(19) 1 d P A 1
H2A H -0.2695 0.1079 -0.7859 0.042 Uiso 0.8010(19) 1 calc PR A 1
C2B C -0.3383(9) 0.1259(8) -0.7006(7) 0.0350(5) Uani 0.1990(19) 1 d P A 2
H2B H -0.4222 0.0843 -0.7306 0.042 Uiso 0.1990(19) 1 calc PR A 2
C3 C -0.27497(17) 0.24673(16) -0.69851(14) 0.0372(4) Uani 1 1 d . . .
H3A H -0.3210 0.2640 -0.7531 0.045 Uiso 0.8010(19) 1 calc PR A 1
H3B H -0.2733 0.2688 -0.7598 0.045 Uiso 0.1990(19) 1 calc PR A 2
C4 C -0.22028(18) 0.32372(16) -0.60803(14) 0.0379(4) Uani 1 1 d . A .
H4 H -0.2243 0.3951 -0.6049 0.046 Uiso 1 1 calc R . .
C5 C -0.15465(16) 0.31050(15) -0.51271(13) 0.0328(4) Uani 1 1 d . . .
C6A C -0.1699(2) 0.20679(18) -0.49100(16) 0.0252(4) Uani 0.8010(19) 1 d P A 1
C6B C -0.1252(9) 0.2159(8) -0.5108(7) 0.0252(4) Uani 0.1990(19) 1 d P A 2
C7 C -0.07989(15) 0.41260(14) -0.42910(13) 0.0283(4) Uani 1 1 d . A .
C8 C -0.02358(16) 0.28903(14) -0.33435(13) 0.0289(4) Uani 1 1 d . . .
C9 C 0.04843(14) 0.49439(14) -0.24808(12) 0.0246(3) Uani 1 1 d . . .
H9 H 0.0779 0.5659 -0.2709 0.030 Uiso 1 1 calc R A .
C10 C 0.15320(14) 0.48961(14) -0.17410(12) 0.0238(3) Uani 1 1 d . A .
C11 C 0.05529(15) 0.28011(14) -0.24167(12) 0.0264(3) Uani 1 1 d . A .
C12 C -0.03960(16) 0.49974(16) -0.19563(13) 0.0309(4) Uani 1 1 d . A .
H12A H -0.1128 0.4893 -0.2491 0.037 Uiso 1 1 calc R . .
H12B H -0.0610 0.4339 -0.1654 0.037 Uiso 1 1 calc R . .
C13 C 0.00333(18) 0.60982(17) -0.11168(14) 0.0351(4) Uani 1 1 d . . .
H13 H 0.0776 0.6205 -0.0579 0.042 Uiso 1 1 calc R A .
C14 C 0.0318(3) 0.7151(2) -0.1532(2) 0.0571(6) Uani 1 1 d . A .
H14A H -0.0359 0.7011 -0.2136 0.086 Uiso 1 1 calc R . .
H14B H 0.1017 0.7300 -0.1725 0.086 Uiso 1 1 calc R . .
H14C H 0.0477 0.7820 -0.1002 0.086 Uiso 1 1 calc R . .
C15 C -0.0895(2) 0.5967(2) -0.06219(17) 0.0483(5) Uani 1 1 d . A .
H15A H -0.1095 0.5259 -0.0400 0.072 Uiso 1 1 calc R . .
H15B H -0.1608 0.5928 -0.1120 0.072 Uiso 1 1 calc R . .
H15C H -0.0578 0.6630 -0.0027 0.072 Uiso 1 1 calc R . .
C16 C 0.04111(16) 0.17771(15) -0.22651(14) 0.0331(4) Uani 1 1 d . . .
H16 H -0.0221 0.1121 -0.2779 0.040 Uiso 1 1 calc R A .
C17 C 0.11404(17) 0.15518(15) -0.13744(14) 0.0352(4) Uani 1 1 d . A .
H17 H 0.1709 0.2302 -0.0854 0.042 Uiso 1 1 calc R . .
C18 C 0.1839(3) 0.0978(3) -0.1727(2) 0.0742(8) Uani 1 1 d . . .
H18A H 0.2378 0.1493 -0.2005 0.111 Uiso 1 1 calc R A .
H18B H 0.1291 0.0258 -0.2261 0.111 Uiso 1 1 calc R . .
H18C H 0.2300 0.0814 -0.1144 0.111 Uiso 1 1 calc R . .
C19 C 0.0368(2) 0.0794(2) -0.08840(18) 0.0552(6) Uani 1 1 d . . .
H19A H -0.0171 0.0044 -0.1380 0.083 Uiso 1 1 calc R A .
H19B H -0.0093 0.1159 -0.0670 0.083 Uiso 1 1 calc R . .
H19C H 0.0869 0.0688 -0.0284 0.083 Uiso 1 1 calc R . .
N1A N -0.10296(18) 0.19484(17) -0.40554(15) 0.0256(4) Uani 0.8010(19) 1 d P A 1
N1B N -0.0635(8) 0.2002(8) -0.4206(7) 0.0256(4) Uani 0.1990(19) 1 d P A 2
N2 N -0.01444(12) 0.39506(11) -0.33934(10) 0.0262(3) Uani 1 1 d . A .
N3 N 0.14838(12) 0.38463(11) -0.17428(11) 0.0245(3) Uani 1 1 d . . .
O1A O -0.25943(14) 0.10289(13) -0.55516(12) 0.0327(4) Uani 0.8010(19) 1 d P A 1
O1B O -0.1629(6) 0.1240(5) -0.5923(5) 0.0327(4) Uani 0.1990(19) 1 d P A 2
O3 O 0.23509(10) 0.57875(10) -0.11276(9) 0.0279(3) Uani 1 1 d . . .
O4 O -0.07217(12) 0.50920(10) -0.42779(9) 0.0343(3) Uani 1 1 d . . .
C20A C 0.1722(5) 0.0991(4) -0.5407(4) 0.0420(11) Uani 0.501(4) 1 d P B 1
H20A H 0.1961 0.0464 -0.5704 0.050 Uiso 0.501(4) 1 calc PR B 1
C20B C 0.1203(5) 0.0777(4) -0.5165(4) 0.0393(11) Uani 0.499(4) 1 d P B 2
H20B H 0.0897 -0.0001 -0.5139 0.047 Uiso 0.499(4) 1 calc PR B 2
C21A C 0.1302(4) 0.1569(4) -0.5978(3) 0.0444(11) Uani 0.501(4) 1 d PD B 1
H21A H 0.1213 0.1398 -0.6682 0.053 Uiso 0.501(4) 1 calc PR B 1
C21B C 0.0449(3) 0.1193(3) -0.5507(3) 0.0381(10) Uani 0.499(4) 1 d PD B 2
H21B H -0.0372 0.0680 -0.5773 0.046 Uiso 0.499(4) 1 calc PR B 2
C22A C 0.096(2) 0.2463(13) -0.5600(17) 0.048(4) Uani 0.501(4) 1 d PDU B 1
H22A H 0.0244 0.2462 -0.5996 0.057 Uiso 0.501(4) 1 calc PR B 1
C22B C 0.080(2) 0.2408(13) -0.5504(17) 0.048(4) Uani 0.499(4) 1 d PDU B 2
H22B H 0.0397 0.2582 -0.6084 0.057 Uiso 0.499(4) 1 calc PR B 2
C23 C 0.16271(18) 0.32418(17) -0.47388(15) 0.0399(5) Uani 1 1 d D . .
H23 H 0.1510 0.3917 -0.4641 0.048 Uiso 0.501(4) 1 calc PR B 1
H23A H 0.1647 0.3979 -0.4717 0.048 Uiso 0.501(4) 1 calc PR B 2
C24 C 0.25400(16) 0.31915(15) -0.39021(14) 0.0316(4) Uani 1 1 d . B .
C25A C 0.2657(6) 0.2218(6) -0.3756(5) 0.0300(12) Uani 0.501(4) 1 d P B 1
C25B C 0.2922(6) 0.2336(6) -0.3985(5) 0.0275(12) Uani 0.499(4) 1 d P B 2
C26 C 0.32736(14) 0.42081(14) -0.30588(12) 0.0242(3) Uani 1 1 d . . .
C27 C 0.43864(15) 0.31793(14) -0.23998(13) 0.0281(4) Uani 1 1 d . . .
C28 C 0.50916(14) 0.52516(13) -0.15558(13) 0.0260(3) Uani 1 1 d . . .
H28 H 0.4639 0.5637 -0.1320 0.031 Uiso 1 1 calc R B .
C29 C 0.58606(14) 0.50902(13) -0.06282(12) 0.0246(3) Uani 1 1 d . B .
C30 C 0.53753(15) 0.31617(14) -0.15976(13) 0.0288(4) Uani 1 1 d . B .
C31 C 0.58547(16) 0.60320(16) -0.20655(15) 0.0373(4) Uani 1 1 d . B .
H31A H 0.6398 0.5718 -0.2199 0.045 Uiso 1 1 calc R C 1
H31B H 0.5326 0.5993 -0.2738 0.045 Uiso 1 1 calc R C 1
C32A C 0.6595(2) 0.72972(19) -0.1458(2) 0.0617(8) Uani 1 1 d . B 1
H32A H 0.7181 0.7341 -0.0807 0.074 Uiso 1 1 calc R B 1
C33A C 0.5866(3) 0.7853(2) -0.1189(3) 0.0928(12) Uani 1 1 d . . .
H33A H 0.5239 0.7758 -0.1815 0.139 Uiso 1 1 calc R B 1
H33B H 0.6372 0.8674 -0.0855 0.139 Uiso 1 1 calc R B 1
H33C H 0.5507 0.7491 -0.0722 0.139 Uiso 1 1 calc R B 1
C34A C 0.7278(3) 0.7928(3) -0.2087(3) 0.1015(15) Uani 1 1 d . B 1
H34A H 0.7748 0.7547 -0.2257 0.152 Uiso 1 1 calc R B 1
H34B H 0.7807 0.8727 -0.1687 0.152 Uiso 1 1 calc R B 1
H34C H 0.6719 0.7913 -0.2721 0.152 Uiso 1 1 calc R B 1
C35 C 0.56361(18) 0.22712(16) -0.17082(15) 0.0394(5) Uani 1 1 d . . .
H35 H 0.5151 0.1667 -0.2321 0.047 Uiso 1 1 calc R B .
C36 C 0.6604(2) 0.21080(19) -0.09808(17) 0.0482(6) Uani 1 1 d . B .
H36 H 0.7175 0.2867 -0.0473 0.058 Uiso 1 1 calc R . .
C37 C 0.6106(3) 0.1269(3) -0.0406(2) 0.0811(9) Uani 1 1 d . . .
H37A H 0.5695 0.1552 -0.0028 0.122 Uiso 1 1 calc R B .
H37B H 0.6752 0.1189 0.0078 0.122 Uiso 1 1 calc R . .
H37C H 0.5545 0.0518 -0.0893 0.122 Uiso 1 1 calc R . .
C38 C 0.7268(3) 0.1710(3) -0.1576(2) 0.0715(8) Uani 1 1 d . . .
H38A H 0.6726 0.0955 -0.2064 0.107 Uiso 1 1 calc R B .
H38B H 0.7932 0.1652 -0.1095 0.107 Uiso 1 1 calc R . .
H38C H 0.7569 0.2267 -0.1949 0.107 Uiso 1 1 calc R . .
N4A N 0.3560(9) 0.2202(10) -0.3048(9) 0.0326(17) Uani 0.501(4) 1 d P B 1
N4B N 0.3805(9) 0.2280(11) -0.3222(9) 0.0302(15) Uani 0.499(4) 1 d P B 2
N5 N 0.42312(11) 0.41537(11) -0.23256(10) 0.0228(3) Uani 1 1 d . B .
N6 N 0.59901(12) 0.41159(12) -0.07225(11) 0.0267(3) Uani 1 1 d . . .
O1 O 0.31492(11) 0.50918(10) -0.29393(9) 0.0304(3) Uani 1 1 d . B .
O2 O 0.63854(10) 0.58759(10) 0.01760(9) 0.0291(3) Uani 1 1 d . . .
O4A O 0.1820(3) 0.1140(2) -0.4373(2) 0.0413(10) Uani 0.501(4) 1 d P B 1
O4B O 0.2441(3) 0.1420(2) -0.4836(2) 0.0385(9) Uani 0.499(4) 1 d P B 2
H6 H 0.639(2) 0.407(2) -0.0168(19) 0.043(6) Uiso 1 1 d . . .
H3 H 0.211(2) 0.385(2) -0.1288(19) 0.045(6) Uiso 1 1 d . . .

loop_
_atom_site_aniso_label
_atom_site_aniso_U_11
_atom_site_aniso_U_22
_atom_site_aniso_U_33
_atom_site_aniso_U_23
_atom_site_aniso_U_13
_atom_site_aniso_U_12
C1 0.0482(11) 0.0250(9) 0.0314(10) -0.0007(7) -0.0022(8) 0.0125(8)
C2A 0.0373(12) 0.0297(11) 0.0259(10) 0.0021(9) 0.0045(9) 0.0090(10)
C2B 0.0373(12) 0.0297(11) 0.0259(10) 0.0021(9) 0.0045(9) 0.0090(10)
C3 0.0386(10) 0.0315(9) 0.0281(9) 0.0075(7) -0.0021(8) 0.0116(8)
C4 0.0446(11) 0.0295(9) 0.0309(9) 0.0069(7) -0.0031(8) 0.0193(8)
C5 0.0367(9) 0.0267(8) 0.0255(8) 0.0029(7) -0.0029(7) 0.0151(7)
C6A 0.0259(11) 0.0231(9) 0.0226(10) 0.0044(8) 0.0053(8) 0.0096(9)
C6B 0.0259(11) 0.0231(9) 0.0226(10) 0.0044(8) 0.0053(8) 0.0096(9)
C7 0.0329(8) 0.0256(8) 0.0246(8) 0.0054(7) 0.0033(7) 0.0161(7)
C8 0.0341(9) 0.0206(8) 0.0266(8) 0.0061(6) 0.0043(7) 0.0112(7)
C9 0.0283(8) 0.0210(7) 0.0200(7) 0.0022(6) 0.0025(6) 0.0116(6)
C10 0.0261(8) 0.0236(7) 0.0204(7) 0.0044(6) 0.0074(6) 0.0108(6)
C11 0.0295(8) 0.0226(8) 0.0207(7) 0.0051(6) 0.0030(6) 0.0092(6)
C12 0.0315(9) 0.0335(9) 0.0286(9) 0.0085(7) 0.0072(7) 0.0177(7)
C13 0.0417(10) 0.0396(10) 0.0301(9) 0.0081(8) 0.0136(8) 0.0240(8)
C14 0.0883(18) 0.0412(12) 0.0628(15) 0.0162(11) 0.0451(14) 0.0365(12)
C15 0.0601(14) 0.0617(14) 0.0440(12) 0.0186(11) 0.0285(11) 0.0397(12)
C16 0.0339(9) 0.0239(8) 0.0288(9) 0.0085(7) -0.0006(7) 0.0074(7)
C17 0.0348(9) 0.0262(8) 0.0324(9) 0.0128(7) 0.0012(8) 0.0071(7)
C18 0.0677(17) 0.108(2) 0.0672(18) 0.0366(18) 0.0171(14) 0.0597(18)
C19 0.0529(13) 0.0544(14) 0.0482(13) 0.0295(11) 0.0107(11) 0.0131(11)
N1A 0.0276(11) 0.0229(8) 0.0224(9) 0.0045(6) 0.0035(7) 0.0113(9)
N1B 0.0276(11) 0.0229(8) 0.0224(9) 0.0045(6) 0.0035(7) 0.0113(9)
N2 0.0312(7) 0.0209(6) 0.0209(7) 0.0029(5) 0.0020(6) 0.0116(6)
N3 0.0250(7) 0.0216(6) 0.0228(7) 0.0056(5) 0.0031(6) 0.0100(5)
O1A 0.0344(8) 0.0244(7) 0.0267(8) 0.0033(6) 0.0019(6) 0.0076(6)
O1B 0.0344(8) 0.0244(7) 0.0267(8) 0.0033(6) 0.0019(6) 0.0076(6)
O3 0.0305(6) 0.0224(6) 0.0240(6) 0.0014(5) 0.0021(5) 0.0117(5)
O4 0.0432(7) 0.0254(6) 0.0276(6) 0.0031(5) -0.0006(5) 0.0188(5)
C20A 0.044(3) 0.027(2) 0.037(3) -0.0002(18) -0.004(2) 0.012(2)
C20B 0.032(2) 0.026(2) 0.035(3) -0.0011(17) -0.0119(19) 0.0083(18)
C21A 0.054(3) 0.037(2) 0.0253(19) 0.0023(16) -0.0033(17) 0.0170(19)
C21B 0.0311(18) 0.0279(18) 0.038(2) 0.0027(15) -0.0046(16) 0.0092(15)
C22A 0.054(6) 0.0368(14) 0.036(3) 0.0051(19) -0.011(4) 0.024(2)
C22B 0.054(6) 0.0368(14) 0.036(3) 0.0051(19) -0.011(4) 0.024(2)
C23 0.0424(10) 0.0312(9) 0.0358(10) 0.0039(8) -0.0053(8) 0.0209(8)
C24 0.0309(9) 0.0250(8) 0.0282(9) 0.0033(7) -0.0023(7) 0.0117(7)
C25A 0.031(3) 0.021(2) 0.026(3) 0.0048(19) 0.0026(19) 0.007(2)
C25B 0.028(3) 0.026(2) 0.022(3) 0.0009(19) 0.0026(17) 0.012(2)
C26 0.0229(7) 0.0237(7) 0.0247(8) 0.0087(6) 0.0056(6) 0.0103(6)
C27 0.0284(8) 0.0211(7) 0.0292(8) 0.0046(6) 0.0015(7) 0.0120(6)
C28 0.0246(7) 0.0185(7) 0.0269(8) 0.0029(6) 0.0000(6) 0.0088(6)
C29 0.0231(7) 0.0213(7) 0.0253(8) 0.0048(6) 0.0036(6) 0.0095(6)
C30 0.0280(8) 0.0222(8) 0.0277(8) 0.0029(7) -0.0003(7) 0.0106(7)
C31 0.0277(9) 0.0332(9) 0.0410(10) 0.0161(8) 0.0036(8) 0.0072(7)
C32A 0.0420(12) 0.0317(11) 0.0691(16) 0.0242(11) -0.0177(11) -0.0043(9)
C33A 0.104(3) 0.0242(11) 0.119(3) 0.0037(14) 0.011(2) 0.0218(14)
C34A 0.0518(16) 0.073(2) 0.131(3) 0.067(2) -0.0018(18) -0.0120(15)
C35 0.0436(10) 0.0307(9) 0.0327(10) -0.0016(8) -0.0054(8) 0.0214(8)
C36 0.0525(12) 0.0398(11) 0.0400(11) -0.0066(9) -0.0105(9) 0.0322(10)
C37 0.104(2) 0.098(2) 0.0660(18) 0.0397(18) 0.0148(17) 0.073(2)
C38 0.0610(15) 0.0735(18) 0.0718(18) -0.0046(15) -0.0031(13) 0.0481(14)
N4A 0.029(4) 0.022(2) 0.035(4) 0.000(2) -0.004(2) 0.012(3)
N4B 0.027(4) 0.028(3) 0.031(3) 0.001(2) 0.001(2) 0.016(3)
N5 0.0217(6) 0.0198(6) 0.0225(6) 0.0043(5) 0.0026(5) 0.0089(5)
N6 0.0265(7) 0.0232(7) 0.0246(7) 0.0035(6) -0.0008(6) 0.0130(6)
O1 0.0345(6) 0.0270(6) 0.0286(6) 0.0061(5) 0.0036(5) 0.0183(5)
O2 0.0289(6) 0.0238(6) 0.0266(6) 0.0013(5) -0.0004(5) 0.0124(5)
O4A 0.0469(18) 0.0218(12) 0.0306(15) 0.0058(11) -0.0091(13) 0.0065(12)
O4B 0.0346(16) 0.0347(15) 0.0348(16) -0.0071(13) -0.0039(14) 0.0204(13)

loop_
_atom_type_symbol
_atom_type_description
_atom_type_scat_dispersion_real
_atom_type_scat_dispersion_imag
_atom_type_scat_source
C C 0.0033 0.0016 'International Tables Vol C Tables 4.2.6.8 and 6.1.1.4'
H H 0.0000 0.0000 'International Tables Vol C Tables 4.2.6.8 and 6.1.1.4'
N N 0.0061 0.0033 'International Tables Vol C Tables 4.2.6.8 and 6.1.1.4'
O O 0.0106 0.0060 'International Tables Vol C Tables 4.2.6.8 and 6.1.1.4'

loop_
_exptl_crystal_face_index_h
_exptl_crystal_face_index_k
_exptl_crystal_face_index_l
_exptl_crystal_face_perp_dist
_exptl_oxdiff_crystal_face_indexfrac_h
_exptl_oxdiff_crystal_face_indexfrac_k
_exptl_oxdiff_crystal_face_indexfrac_l
_exptl_oxdiff_crystal_face_x
_exptl_oxdiff_crystal_face_y
_exptl_oxdiff_crystal_face_z
13 6 -14 0.0498 13.0027 6.0092 -14.0193 -0.3543 0.8486 0.4572
-1 -12 17 0.1110 -0.9960 -11.9891 17.0249 0.3859 -0.8964 0.2771
-13 11 -9 0.1578 -13.0091 10.9739 -9.0148 -0.1837 0.3553 -0.9069
-12 -6 14 0.1261 -12.0025 -6.0078 14.0191 0.3322 -0.8363 -0.3996
2 -16 -3 0.0607 2.0194 -15.9959 -2.9839 0.9789 -0.0017 -0.0182
-2 17 3 0.0393 -2.0205 16.9957 2.9827 -1.0389 0.0118 0.0223
14 0 -16 0.0476 14.0105 0.0106 -16.0139 0.0255 0.8903 0.4450
-13 8 -9 0.1629 -13.0058 7.9745 -9.0114 -0.0037 0.3251 -0.9193
-14 0 17 0.1173 -14.0110 -0.0100 17.0146 -0.0465 -0.9352 -0.4225
-1 -6 19 0.1249 -1.0036 -5.9890 19.0192 -0.0161 -0.9258 0.3469
-1 -16 3 0.0706 -0.9842 -15.9966 3.0207 0.9195 -0.3080 -0.0555
10 -18 5 0.1370 10.0185 -17.9793 5.0213 0.7541 -0.2829 0.6151
17 -9 3 0.1864 17.0107 -8.9721 3.0077 0.1009 -0.0167 1.0100
5 14 -3 0.0534 4.9869 14.0028 -3.0195 -0.8880 0.3369 0.2777
9 -15 -9 0.0521 9.0225 -14.9896 -8.9908 0.8897 0.3636 0.2536
-7 -6 -10 0.1419 -6.9891 -6.0149 -9.9974 0.7247 0.3028 -0.6537
1 11 11 0.0954 0.9822 11.0059 10.9939 -0.9129 -0.3710 0.3512
8 12 -8 0.0472 7.9922 12.0045 -8.0211 -0.7295 0.5782 0.3294
2 15 1 0.0521 1.9833 15.0007 0.9827 -0.9655 0.1306 0.1994
5 -17 -4 0.0545 5.0215 -16.9920 -3.9842 0.9934 0.0699 0.1279

loop_
_geom_angle_atom_site_label_1
_geom_angle_atom_site_label_2
_geom_angle_atom_site_label_3
_geom_angle
H1A C1 H1B 27.2
C2A C1 H1A 117.0
C2A C1 H1B 123.7
C2A C1 C2B 40.8(4)
C2A C1 O1A 126.0(2)
C2B C1 H1A 131.6
C2B C1 H1B 116.5
O1A C1 H1A 117.0
O1A C1 H1B 104.7
O1A C1 C2B 98.9(4)
O1B C1 H1A 97.4
O1B C1 H1B 116.5
O1B C1 C2A 105.3(3)
O1B C1 C2B 127.1(5)
O1B C1 O1A 67.6(3)
C1 C2A H2A 117.8
C1 C2A C3 124.4(2)
C3 C2A H2A 117.8
C1 C2B H2B 122.4
C1 C2B C3 115.3(7)
C3 C2B H2B 122.4
C2A C3 C2B 39.0(4)
C2A C3 H3A 117.9
C2A C3 H3B 101.9
C2B C3 H3A 109.7
C2B C3 H3B 121.3
H3A C3 H3B 39.1
C4 C3 C2A 124.24(18)
C4 C3 C2B 117.5(4)
C4 C3 H3A 117.9
C4 C3 H3B 121.3
C3 C4 H4 116.6
C3 C4 C5 126.79(18)
C5 C4 H4 116.6
C6A C5 C4 125.35(17)
C6A C5 C6B 28.4(4)
C6A C5 C7 116.62(16)
C6B C5 C4 121.7(4)
C6B C5 C7 116.4(4)
C7 C5 C4 117.44(16)
N1A C6A C5 124.99(19)
N1A C6A O1A 112.43(18)
O1A C6A C5 122.55(18)
N1B C6B C5 123.0(8)
O1B C6B C5 125.8(7)
O1B C6B N1B 110.9(8)
N2 C7 C5 114.93(14)
O4 C7 C5 126.11(15)
O4 C7 N2 118.89(15)
N1A C8 C11 119.09(16)
N1A C8 N1B 25.3(3)
N1A C8 N2 122.76(16)
N1B C8 C11 114.3(4)
N2 C8 C11 118.06(14)
N2 C8 N1B 122.6(4)
C10 C9 H9 108.3
C10 C9 C12 110.80(13)
C12 C9 H9 108.3
N2 C9 H9 108.3
N2 C9 C10 112.15(13)
N2 C9 C12 108.95(13)
N3 C10 C9 117.18(14)
O3 C10 C9 119.84(14)
O3 C10 N3 122.83(15)
C16 C11 C8 120.90(15)
C16 C11 N3 122.82(15)
N3 C11 C8 116.20(14)
C9 C12 H12A 108.2
C9 C12 H12B 108.2
H12A C12 H12B 107.4
C13 C12 C9 116.32(15)
C13 C12 H12A 108.2
C13 C12 H12B 108.2
C12 C13 H13 108.1
C14 C13 C12 111.66(16)
C14 C13 H13 108.1
C15 C13 C12 109.44(17)
C15 C13 H13 108.1
C15 C13 C14 111.24(18)
C13 C14 H14A 109.5
C13 C14 H14B 109.5
C13 C14 H14C 109.5
H14A C14 H14B 109.5
H14A C14 H14C 109.5
H14B C14 H14C 109.5
C13 C15 H15A 109.5
C13 C15 H15B 109.5
C13 C15 H15C 109.5
H15A C15 H15B 109.5
H15A C15 H15C 109.5
H15B C15 H15C 109.5
C11 C16 H16 116.5
C11 C16 C17 126.96(16)
C17 C16 H16 116.5
C16 C17 H17 108.8
C16 C17 C18 109.79(18)
C16 C17 C19 110.99(17)
C18 C17 H17 108.8
C19 C17 H17 108.8
C19 C17 C18 109.6(2)
C17 C18 H18A 109.5
C17 C18 H18B 109.5
C17 C18 H18C 109.5
H18A C18 H18B 109.5
H18A C18 H18C 109.5
H18B C18 H18C 109.5
C17 C19 H19A 109.5
C17 C19 H19B 109.5
C17 C19 H19C 109.5
H19A C19 H19B 109.5
H19A C19 H19C 109.5
H19B C19 H19C 109.5
C8 N1A C6A 117.31(18)
C8 N1B C6B 114.3(8)
C7 N2 C9 115.78(13)
C8 N2 C7 121.69(14)
C8 N2 C9 121.86(13)
C10 N3 C11 124.81(14)
C10 N3 H3 114.8(15)
C11 N3 H3 120.4(15)
C1 O1A C6A 117.47(17)
C1 O1B C6B 123.9(7)
C21A C20A H20A 119.3
C21A C20A O4A 121.5(5)
O4A C20A H20A 119.3
C21B C20B H20B 118.2
C21B C20B O4B 123.5(4)
O4B C20B H20B 118.2
C20A C21A H21A 117.5
C20A C21A C22A 124.9(11)
C22A C21A H21A 117.5
C20B C21B H21B 118.0
C20B C21B C22B 124.0(10)
C22B C21B H21B 118.0
C21A C22A H22A 119.6
C23 C22A C21A 120.9(13)
C23 C22A H22A 119.6
C21B C22B H22B 118.9
C23 C22B C21B 122.2(14)
C23 C22B H22B 118.9
C22A C23 H23 116.6
C22A C23 H23A 115.6
C22A C23 C24 126.8(7)
C22B C23 C22A 12(3)
C22B C23 H23 113.9
C22B C23 H23A 116.0
C22B C23 C24 127.9(7)
H23 C23 H23A 13.8
C24 C23 H23 116.6
C24 C23 H23A 116.0
C25A C24 C23 126.2(3)
C25A C24 C25B 22.1(2)
C25A C24 C26 115.3(3)
C25B C24 C23 123.2(3)
C25B C24 C26 117.3(3)
C26 C24 C23 117.70(16)
C24 C25A O4A 121.2(5)
N4A C25A C24 125.2(7)
N4A C25A O4A 113.6(7)
N4B C25B C24 124.7(7)
O4B C25B C24 123.9(5)
O4B C25B N4B 111.4(7)
N5 C26 C24 115.21(14)
O1 C26 C24 125.79(15)
O1 C26 N5 118.99(14)
N4A C27 C30 118.6(6)
N4A C27 N4B 19.4(5)
N4A C27 N5 121.0(6)
N4B C27 C30 116.3(6)
N4B C27 N5 124.0(6)
N5 C27 C30 119.09(14)
C29 C28 H28 108.1
C29 C28 C31 110.80(14)
C31 C28 H28 108.1
N5 C28 H28 108.1
N5 C28 C29 112.70(13)
N5 C28 C31 108.96(14)
N6 C29 C28 118.56(14)
O2 C29 C28 119.07(14)
O2 C29 N6 122.30(15)
C35 C30 C27 120.49(15)
C35 C30 N6 123.24(15)
N6 C30 C27 116.26(15)
C28 C31 H31A 108.3
C28 C31 H31B 108.3
H31A C31 H31B 107.4
C32A C31 C28 115.99(19)
C32A C31 H31A 108.3
C32A C31 H31B 108.3
C31 C32A H32A 108.2
C33A C32A C31 112.9(2)
C33A C32A H32A 108.2
C33A C32A C34A 110.9(3)
C34A C32A C31 108.2(3)
C34A C32A H32A 108.2
C30 C35 H35 116.1
C30 C35 C36 127.84(17)
C36 C35 H35 116.1
C35 C36 H36 108.4
C35 C36 C37 110.7(2)
C35 C36 C38 109.5(2)
C37 C36 H36 108.4
C37 C36 C38 111.5(2)
C38 C36 H36 108.4
C36 C37 H37A 109.5
C36 C37 H37B 109.5
C36 C37 H37C 109.5
H37A C37 H37B 109.5
H37A C37 H37C 109.5
H37B C37 H37C 109.5
C36 C38 H38A 109.5
C36 C38 H38B 109.5
C36 C38 H38C 109.5
H38A C38 H38B 109.5
H38A C38 H38C 109.5
H38B C38 H38C 109.5
C27 N4A C25A 118.4(10)
C27 N4B C25B 115.5(10)
C26 N5 C28 115.11(13)
C27 N5 C26 121.49(13)
C27 N5 C28 123.12(13)
C29 N6 C30 125.35(14)
C29 N6 H6 113.1(16)
C30 N6 H6 120.8(16)
C25A O4A C20A 113.1(4)
C25B O4B C20B 114.9(4)

loop_
_geom_bond_atom_site_label_1
_geom_bond_atom_site_label_2
_geom_bond_distance
C1 H1A 0.9500
C1 H1B 0.9500
C1 C2A 1.330(3)
C1 C2B 1.458(11)
C1 O1A 1.364(3)
C1 O1B 1.211(6)
C2A H2A 0.9500
C2A C3 1.464(3)
C2B H2B 0.9500
C2B C3 1.468(10)
C3 H3A 0.9500
C3 H3B 0.9500
C3 C4 1.322(3)
C4 H4 0.9500
C4 C5 1.454(2)
C5 C6A 1.382(3)
C5 C6B 1.430(10)
C5 C7 1.437(2)
C6A N1A 1.349(3)
C6A O1A 1.378(2)
C6B N1B 1.394(13)
C6B O1B 1.364(11)
C7 N2 1.421(2)
C7 O4 1.224(2)
C8 C11 1.476(2)
C8 N1A 1.309(3)
C8 N1B 1.378(9)
C8 N2 1.358(2)
C9 H9 1.0000
C9 C10 1.506(2)
C9 C12 1.543(2)
C9 N2 1.470(2)
C10 N3 1.348(2)
C10 O3 1.2305(19)
C11 C16 1.334(2)
C11 N3 1.410(2)
C12 H12A 0.9900
C12 H12B 0.9900
C12 C13 1.528(3)
C13 H13 1.0000
C13 C14 1.524(3)
C13 C15 1.522(3)
C14 H14A 0.9800
C14 H14B 0.9800
C14 H14C 0.9800
C15 H15A 0.9800
C15 H15B 0.9800
C15 H15C 0.9800
C16 H16 0.9500
C16 C17 1.493(2)
C17 H17 1.0000
C17 C18 1.520(4)
C17 C19 1.509(3)
C18 H18A 0.9800
C18 H18B 0.9800
C18 H18C 0.9800
C19 H19A 0.9800
C19 H19B 0.9800
C19 H19C 0.9800
N3 H3 0.89(3)
C20A H20A 0.9500
C20A C21A 1.327(6)
C20A O4A 1.405(6)
C20B H20B 0.9500
C20B C21B 1.312(6)
C20B O4B 1.408(6)
C21A H21A 0.9500
C21A C22A 1.483(18)
C21B H21B 0.9500
C21B C22B 1.473(18)
C22A H22A 0.9500
C22A C23 1.293(11)
C22B H22B 0.9500
C22B C23 1.288(11)
C23 H23 0.9500
C23 H23A 0.9500
C23 C24 1.459(2)
C24 C25A 1.374(8)
C24 C25B 1.391(7)
C24 C26 1.437(2)
C25A N4A 1.329(15)
C25A O4A 1.380(7)
C25B N4B 1.379(15)
C25B O4B 1.373(7)
C26 N5 1.421(2)
C26 O1 1.222(2)
C27 C30 1.476(2)
C27 N4A 1.311(12)
C27 N4B 1.327(12)
C27 N5 1.358(2)
C28 H28 1.0000
C28 C29 1.510(2)
C28 C31 1.537(2)
C28 N5 1.474(2)
C29 N6 1.340(2)
C29 O2 1.2349(19)
C30 C35 1.333(3)
C30 N6 1.411(2)
C31 H31A 0.9900
C31 H31B 0.9900
C31 C32A 1.529(3)
C32A H32A 1.0000
C32A C33A 1.491(5)
C32A C34A 1.526(4)
C33A H33A 0.9800
C33A H33B 0.9800
C33A H33C 0.9800
C34A H34A 0.9800
C34A H34B 0.9800
C34A H34C 0.9800
C35 H35 0.9500
C35 C36 1.501(3)
C36 H36 1.0000
C36 C37 1.506(4)
C36 C38 1.531(4)
C37 H37A 0.9800
C37 H37B 0.9800
C37 H37C 0.9800
C38 H38A 0.9800
C38 H38B 0.9800
C38 H38C 0.9800
N6 H6 0.84(2)

loop_
_geom_torsion_atom_site_label_1
_geom_torsion_atom_site_label_2
_geom_torsion_atom_site_label_3
_geom_torsion_atom_site_label_4
_geom_torsion
C1 C2A C3 C2B -57.7(6)
C1 C2A C3 C4 35.0(4)
C1 C2B C3 C2A 44.7(5)
C1 C2B C3 C4 -66.8(8)
C2A C1 C2B C3 -48.2(5)
C2A C1 O1A C6A -56.0(3)
C2A C1 O1B C6B 82.5(7)
C2A C3 C4 C5 -5.9(4)
C2B C1 C2A C3 55.1(6)
C2B C1 O1A C6A -89.5(4)
C2B C1 O1B C6B 43.6(10)
C2B C3 C4 C5 39.2(6)
C3 C4 C5 C6A -23.1(4)
C3 C4 C5 C6B 10.9(6)
C3 C4 C5 C7 166.1(2)
C4 C5 C6A N1A 174.9(2)
C4 C5 C6A O1A -6.8(4)
C4 C5 C6B N1B -179.3(7)
C4 C5 C6B O1B -6.7(11)
C4 C5 C7 N2 -177.65(17)
C4 C5 C7 O4 5.4(3)
C5 C6A N1A C8 5.6(4)
C5 C6A O1A C1 58.3(3)
C5 C6B N1B C8 -5.7(12)
C5 C6B O1B C1 -42.8(12)
C5 C7 N2 C8 -0.3(2)
C5 C7 N2 C9 -171.12(15)
C6A C5 C6B N1B -72.6(10)
C6A C5 C6B O1B 100.0(12)
C6A C5 C7 N2 10.7(3)
C6A C5 C7 O4 -166.2(2)
C6B C5 C6A N1A 82.6(8)
C6B C5 C6A O1A -99.2(8)
C6B C5 C7 N2 -21.1(5)
C6B C5 C7 O4 162.0(5)
C7 C5 C6A N1A -14.2(3)
C7 C5 C6A O1A 164.0(2)
C7 C5 C6B N1B 25.2(11)
C7 C5 C6B O1B -162.2(7)
C8 C11 C16 C17 179.53(19)
C8 C11 N3 C10 17.3(2)
C9 C10 N3 C11 3.1(2)
C9 C12 C13 C14 61.2(2)
C9 C12 C13 C15 -175.22(16)
C10 C9 C12 C13 67.55(19)
C10 C9 N2 C7 -155.09(14)
C10 C9 N2 C8 34.1(2)
C11 C8 N1A C6A -177.22(19)
C11 C8 N1B C6B -172.1(6)
C11 C8 N2 C7 174.70(16)
C11 C8 N2 C9 -15.1(2)
C11 C16 C17 C18 -112.4(3)
C11 C16 C17 C19 126.3(2)
C12 C9 C10 N3 94.55(17)
C12 C9 C10 O3 -81.14(19)
C12 C9 N2 C7 81.88(17)
C12 C9 N2 C8 -88.90(19)
C16 C11 N3 C10 -165.80(18)
N1A C6A O1A C1 -123.3(2)
N1A C8 C11 C16 -4.8(3)
N1A C8 C11 N3 172.19(17)
N1A C8 N1B C6B 80.8(11)
N1A C8 N2 C7 -8.8(3)
N1A C8 N2 C9 161.41(18)
N1B C6B O1B C1 130.6(8)
N1B C8 C11 C16 -32.7(5)
N1B C8 C11 N3 144.3(4)
N1B C8 N1A C6A -91.5(10)
N1B C8 N2 C7 21.4(5)
N1B C8 N2 C9 -168.4(5)
N2 C8 C11 C16 171.85(18)
N2 C8 C11 N3 -11.2(2)
N2 C8 N1A C6A 6.3(3)
N2 C8 N1B C6B -17.9(9)
N2 C9 C10 N3 -27.4(2)
N2 C9 C10 O3 156.87(14)
N2 C9 C12 C13 -168.61(14)
N3 C11 C16 C17 2.8(3)
O1A C1 C2A C3 -1.6(4)
O1A C1 C2B C3 88.6(6)
O1A C1 O1B C6B -40.6(7)
O1A C6A N1A C8 -172.81(19)
O1B C1 C2A C3 -74.8(4)
O1B C1 C2B C3 20.0(10)
O1B C1 O1A C6A 37.1(4)
O1B C6B N1B C8 -179.3(7)
O3 C10 N3 C11 178.67(15)
O4 C7 N2 C8 176.83(17)
O4 C7 N2 C9 6.0(2)
C20A C21A C22A C23 44(3)
C20B C21B C22B C23 -41(4)
C21A C20A O4A C25A -67.3(7)
C21A C22A C23 C22B -120(8)
C21A C22A C23 C24 -20(4)
C21B C20B O4B C25B 64.4(7)
C21B C22B C23 C22A 106(6)
C21B C22B C23 C24 17(4)
C22A C23 C24 C25A -18(2)
C22A C23 C24 C25B 9(2)
C22A C23 C24 C26 173(2)
C22B C23 C24 C25A -2(2)
C22B C23 C24 C25B 24(2)
C22B C23 C24 C26 -172(2)
C23 C24 C25A N4A 173.0(5)
C23 C24 C25A O4A -5.7(7)
C23 C24 C25B N4B 178.1(5)
C23 C24 C25B O4B -3.7(7)
C23 C24 C26 N5 -173.12(16)
C23 C24 C26 O1 5.7(3)
C24 C25A N4A C27 3.3(10)
C24 C25A O4A C20A 62.8(6)
C24 C25B N4B C27 -6.7(9)
C24 C25B O4B C20B -53.5(6)
C24 C26 N5 C27 -3.6(2)
C24 C26 N5 C28 170.56(14)
C25A C24 C25B N4B -76.6(14)
C25A C24 C25B O4B 101.7(16)
C25A C24 C26 N5 16.5(4)
C25A C24 C26 O1 -164.7(3)
C25B C24 C25A N4A 83.0(15)
C25B C24 C25A O4A -95.7(15)
C25B C24 C26 N5 -8.1(3)
C25B C24 C26 O1 170.7(3)
C26 C24 C25A N4A -17.6(7)
C26 C24 C25A O4A 163.7(4)
C26 C24 C25B N4B 13.9(7)
C26 C24 C25B O4B -167.8(4)
C27 C30 C35 C36 179.7(2)
C27 C30 N6 C29 -9.9(3)
C28 C29 N6 C30 -6.4(2)
C28 C31 C32A C33A -56.5(3)
C28 C31 C32A C34A -179.7(2)
C29 C28 C31 C32A -69.1(2)
C29 C28 N5 C26 162.60(14)
C29 C28 N5 C27 -23.4(2)
C30 C27 N4A C25A 178.6(5)
C30 C27 N4B C25B -176.9(4)
C30 C27 N5 C26 -178.09(15)
C30 C27 N5 C28 8.3(3)
C30 C35 C36 C37 103.7(3)
C30 C35 C36 C38 -133.0(3)
C31 C28 C29 N6 -100.34(18)
C31 C28 C29 O2 76.7(2)
C31 C28 N5 C26 -73.99(17)
C31 C28 N5 C27 100.03(18)
C35 C30 N6 C29 171.32(19)
N4A C25A O4A C20A -116.1(6)
N4A C27 C30 C35 20.7(5)
N4A C27 C30 N6 -158.1(4)
N4A C27 N4B C25B 81(3)
N4A C27 N5 C26 -11.2(5)
N4A C27 N5 C28 175.1(4)
N4B C25B O4B C20B 125.0(5)
N4B C27 C30 C35 -1.0(5)
N4B C27 C30 N6 -179.8(4)
N4B C27 N4A C25A -93(3)
N4B C27 N5 C26 11.5(5)
N4B C27 N5 C28 -162.1(4)
N5 C27 C30 C35 -172.12(18)
N5 C27 C30 N6 9.1(2)
N5 C27 N4A C25A 11.7(8)
N5 C27 N4B C25B -6.3(8)
N5 C28 C29 N6 22.0(2)
N5 C28 C29 O2 -160.89(15)
N5 C28 C31 C32A 166.33(16)
N6 C30 C35 C36 -1.6(4)
O1 C26 N5 C27 177.55(15)
O1 C26 N5 C28 -8.3(2)
O2 C29 N6 C30 176.61(16)
O4A C20A C21A C22A 3.6(16)
O4A C25A N4A C27 -177.9(5)
O4B C20B C21B C22B -5.7(16)
O4B C25B N4B C27 174.8(5)

loop_
_smtbx_masks_void_nr
_smtbx_masks_void_average_x
_smtbx_masks_void_average_y
_smtbx_masks_void_average_z
_smtbx_masks_void_volume
_smtbx_masks_void_count_electrons
1 0.187 0.960 0.012 7.3 0.0
2 0.500 -0.774 0.500 350.1 13.6
3 0.813 0.040 0.988 7.3 0.0
